data_7246598
loop_
_publ_author_name
'Jana, Narayan Ch.'
'Jagodi\<c, Marko'
'Brand\~ao, Paula'
'Patra, Moumita'
'Herchel, Radovan'
'Jagli\<ci\'c, Zvonko'
'Panja, Anangamohan'

_publ_section_title
;
 Magneto-structural studies on a number of doubly end-on cyanate and azide
 bridged dinuclear nickel(ii) complexes with {N3O} donor Schiff base
 ligands
;
_journal_issue 17
_journal_name_full 'RSC Advances'
_journal_page_first 11311
_journal_page_last 11323
_journal_paper_doi 10.1039/D3RA00737E
_journal_volume 13
_journal_year 2023
_chemical_formula_sum 'C32 H46 N10 Ni2 O8'
_chemical_formula_weight 816.21
_space_group_crystal_system monoclinic
_space_group_IT_number 14
_space_group_name_Hall '-P 2ybc'
_space_group_name_H-M_alt 'P 1 21/c 1'
_atom_sites_solution_hydrogens mixed
_audit_creation_method SHELXL-2013
_audit_update_record
;
2023-01-26 deposited with the CCDC.	2023-03-24 downloaded from the CCDC.
;
_cell_angle_alpha 90
_cell_angle_beta 108.741(11)
_cell_angle_gamma 90
_cell_formula_units_Z 2
_cell_length_a 11.489(4)
_cell_length_b 14.894(5)
_cell_length_c 10.892(4)
_cell_measurement_reflns_used 502
_cell_measurement_temperature 150(2)
_cell_measurement_theta_max 25.12
_cell_measurement_theta_min 2.90
_cell_volume 1765.0(11)
_computing_structure_refinement 'SHELXL-2013 (Sheldrick, 2013)'
_diffrn_ambient_temperature 150(2)
_diffrn_measured_fraction_theta_full 1.000
_diffrn_measured_fraction_theta_max 0.986
_diffrn_measurement_device_type CCD
_diffrn_measurement_method 'omega and phi scans'
_diffrn_radiation_type MoK\a
_diffrn_radiation_wavelength 0.71073
_diffrn_reflns_av_R_equivalents 0.0621
_diffrn_reflns_av_unetI/netI 0.0579
_diffrn_reflns_Laue_measured_fraction_full 1.000
_diffrn_reflns_Laue_measured_fraction_max 0.986
_diffrn_reflns_limit_h_max 15
_diffrn_reflns_limit_h_min -14
_diffrn_reflns_limit_k_max 19
_diffrn_reflns_limit_k_min -19
_diffrn_reflns_limit_l_max 13
_diffrn_reflns_limit_l_min -14
_diffrn_reflns_number 18536
_diffrn_reflns_point_group_measured_fraction_full 1.000
_diffrn_reflns_point_group_measured_fraction_max 0.986
_diffrn_reflns_theta_full 25.242
_diffrn_reflns_theta_max 28.122
_diffrn_reflns_theta_min 1.872
_diffrn_source 'fine-focus sealed tube'
_exptl_absorpt_coefficient_mu 1.132
_exptl_absorpt_correction_T_max 0.7456
_exptl_absorpt_correction_T_min 0.5732
_exptl_absorpt_correction_type multi-scan
_exptl_crystal_colour green
_exptl_crystal_density_diffrn 1.536
_exptl_crystal_description block
_exptl_crystal_F_000 856
_exptl_crystal_size_max 0.320
_exptl_crystal_size_mid 0.280
_exptl_crystal_size_min 0.060
_refine_diff_density_max 0.383
_refine_diff_density_min -0.460
_refine_diff_density_rms 0.074
_refine_ls_extinction_method none
_refine_ls_goodness_of_fit_ref 1.022
_refine_ls_hydrogen_treatment mixed
_refine_ls_matrix_type full
_refine_ls_number_parameters 241
_refine_ls_number_reflns 4254
_refine_ls_number_restraints 0
_refine_ls_restrained_S_all 1.022
_refine_ls_R_factor_all 0.0582
_refine_ls_R_factor_gt 0.0384
_refine_ls_shift/su_max 0.000
_refine_ls_shift/su_mean 0.000
_refine_ls_structure_factor_coef Fsqd
_refine_ls_weighting_details 'w=1/[\s^2^(Fo^2^)+(0.0216P)^2^+1.0513P] where P=(Fo^2^+2Fc^2^)/3'
_refine_ls_weighting_scheme calc
_refine_ls_wR_factor_gt 0.0755
_refine_ls_wR_factor_ref 0.0822
_reflns_Friedel_coverage 0.000
_reflns_number_gt 3282
_reflns_number_total 4254
_reflns_threshold_expression 'I > 2\s(I)'
_cod_data_source_file d3ra00737e6.cif
_cod_data_source_block complex-5
_cod_original_cell_volume 1764.8(10)
_cod_original_sg_symbol_H-M 'P 21/c'
_cod_database_code 7246598
_shelx_space_group_comment
;
The symmetry employed for this shelxl refinement is uniquely defined
by the following loop, which should always be used as a source of
symmetry information in preference to the above space-group names.
They are only intended as comments.
;
_shelx_estimated_absorpt_t_min 0.713
_shelx_estimated_absorpt_t_max 0.935
_shelxl_version_number 2013-4

loop_
_space_group_symop_operation_xyz
'x, y, z'
'-x, y+1/2, -z+1/2'
'-x, -y, -z'
'x, -y-1/2, z-1/2'

loop_
_atom_site_label
_atom_site_type_symbol
_atom_site_fract_x
_atom_site_fract_y
_atom_site_fract_z
_atom_site_U_iso_or_equiv
_atom_site_adp_type
_atom_site_occupancy
_atom_site_site_symmetry_order
_atom_site_calc_flag
_atom_site_refinement_flags_posn
_atom_site_refinement_flags_adp
_atom_site_refinement_flags_occupancy
_atom_site_disorder_assembly
_atom_site_disorder_group
Ni Ni 0.64007(3) 0.51464(2) 0.48962(3) 0.01614(9) Uani 1 1 d . . . . .
O1 O 0.68880(14) 0.55116(10) 0.67721(15) 0.0203(3) Uani 1 1 d . . . . .
O2 O 0.95674(17) 0.40601(13) 1.22653(16) 0.0381(5) Uani 1 1 d . . . . .
O3 O 1.00994(17) 0.30244(11) 1.11530(16) 0.0307(4) Uani 1 1 d . . . . .
O4 O 0.43083(18) 0.74650(11) 0.45471(18) 0.0372(5) Uani 1 1 d . . . . .
N1 N 0.77692(17) 0.41735(12) 0.53632(17) 0.0190(4) Uani 1 1 d . . . . .
N2 N 0.56734(19) 0.47976(13) 0.29262(18) 0.0189(4) Uani 1 1 d . . . . .
H2A H 0.504(2) 0.4540(17) 0.301(3) 0.030(8) Uiso 1 1 d . . . . .
N3 N 0.74502(18) 0.62642(13) 0.44387(18) 0.0205(4) Uani 1 1 d . . . . .
N4 N 0.48138(17) 0.59127(13) 0.46949(17) 0.0184(4) Uani 1 1 d . . . . .
N5 N 0.95656(18) 0.37361(14) 1.12237(19) 0.0243(5) Uani 1 1 d . . . . .
C1 C 0.7568(2) 0.50993(15) 0.7773(2) 0.0175(5) Uani 1 1 d . . . . .
C2 C 0.7674(2) 0.54478(16) 0.9027(2) 0.0207(5) Uani 1 1 d . . . . .
H2 H 0.7279 0.5998 0.9090 0.025 Uiso 1 1 calc R U . . .
C3 C 0.8327(2) 0.50107(16) 1.0136(2) 0.0221(5) Uani 1 1 d . . . . .
H3 H 0.8384 0.5255 1.0959 0.027 Uiso 1 1 calc R U . . .
C4 C 0.8911(2) 0.42008(16) 1.0052(2) 0.0200(5) Uani 1 1 d . . . . .
C5 C 0.8882(2) 0.38586(15) 0.8868(2) 0.0197(5) Uani 1 1 d . . . . .
H5 H 0.9308 0.3317 0.8833 0.024 Uiso 1 1 calc R U . . .
C6 C 0.8239(2) 0.42942(15) 0.7724(2) 0.0179(5) Uani 1 1 d . . . . .
C7 C 0.8293(2) 0.39005(15) 0.6521(2) 0.0191(5) Uani 1 1 d . . . . .
H7 H 0.8780 0.3374 0.6607 0.023 Uiso 1 1 calc R U . . .
C8 C 0.8032(2) 0.36317(16) 0.4344(2) 0.0253(5) Uani 1 1 d . . . . .
H8A H 0.8466 0.3077 0.4744 0.030 Uiso 1 1 calc R U . . .
H8B H 0.8593 0.3976 0.3996 0.030 Uiso 1 1 calc R U . . .
C9 C 0.6904(2) 0.33719(16) 0.3229(2) 0.0255(5) Uani 1 1 d . . . . .
H9A H 0.6290 0.3108 0.3587 0.031 Uiso 1 1 calc R U . . .
H9B H 0.7138 0.2901 0.2710 0.031 Uiso 1 1 calc R U . . .
C10 C 0.6306(2) 0.41407(16) 0.2337(2) 0.0257(5) Uani 1 1 d . . . . .
H10A H 0.6945 0.4459 0.2074 0.031 Uiso 1 1 calc R U . . .
H10B H 0.5703 0.3891 0.1544 0.031 Uiso 1 1 calc R U . . .
C11 C 0.5228(2) 0.55663(16) 0.2026(2) 0.0221(5) Uani 1 1 d . . . . .
H11A H 0.4585 0.5890 0.2275 0.027 Uiso 1 1 calc R U . . .
H11B H 0.4846 0.5332 0.1137 0.027 Uiso 1 1 calc R U . . .
C12 C 0.6234(2) 0.62219(16) 0.2022(2) 0.0249(5) Uani 1 1 d . . . . .
H12A H 0.5905 0.6640 0.1285 0.030 Uiso 1 1 calc R U . . .
H12B H 0.6914 0.5882 0.1869 0.030 Uiso 1 1 calc R U . . .
C13 C 0.6754(2) 0.67710(16) 0.3247(2) 0.0242(5) Uani 1 1 d . . . . .
H13A H 0.7306 0.7234 0.3085 0.029 Uiso 1 1 calc R U . . .
H13B H 0.6066 0.7088 0.3421 0.029 Uiso 1 1 calc R U . . .
C14 C 0.7784(2) 0.69241(16) 0.5511(2) 0.0262(6) Uani 1 1 d . . . . .
H14A H 0.8332 0.6641 0.6296 0.039 Uiso 1 1 calc R U . . .
H14B H 0.7037 0.7132 0.5674 0.039 Uiso 1 1 calc R U . . .
H14C H 0.8202 0.7436 0.5273 0.039 Uiso 1 1 calc R U . . .
C15 C 0.8611(2) 0.59323(17) 0.4282(2) 0.0278(6) Uani 1 1 d . . . . .
H15A H 0.9073 0.6439 0.4097 0.042 Uiso 1 1 calc R U . . .
H15B H 0.8422 0.5503 0.3563 0.042 Uiso 1 1 calc R U . . .
H15C H 0.9105 0.5635 0.5083 0.042 Uiso 1 1 calc R U . . .
C16 C 0.4573(2) 0.66832(17) 0.4623(2) 0.0213(5) Uani 1 1 d . . . . .

loop_
_atom_site_aniso_label
_atom_site_aniso_U_11
_atom_site_aniso_U_22
_atom_site_aniso_U_33
_atom_site_aniso_U_23
_atom_site_aniso_U_13
_atom_site_aniso_U_12
Ni 0.01711(15) 0.01663(15) 0.01401(14) 0.00135(12) 0.00407(11) 0.00146(12)
O1 0.0216(9) 0.0191(8) 0.0176(8) 0.0015(6) 0.0030(7) 0.0032(7)
O2 0.0394(12) 0.0584(13) 0.0155(9) 0.0034(9) 0.0072(8) 0.0107(10)
O3 0.0356(11) 0.0264(10) 0.0240(9) 0.0050(8) 0.0012(8) 0.0052(8)
O4 0.0497(13) 0.0178(10) 0.0425(12) 0.0056(8) 0.0125(10) 0.0053(8)
N1 0.0196(10) 0.0221(10) 0.0152(9) -0.0015(8) 0.0057(8) 0.0013(8)
N2 0.0221(11) 0.0182(10) 0.0161(9) 0.0014(8) 0.0056(8) 0.0007(9)
N3 0.0194(10) 0.0214(10) 0.0192(10) 0.0024(8) 0.0040(8) 0.0011(8)
N4 0.0183(10) 0.0205(11) 0.0159(9) 0.0030(8) 0.0049(8) 0.0012(8)
N5 0.0232(11) 0.0313(12) 0.0170(10) 0.0039(8) 0.0045(9) -0.0028(9)
C1 0.0159(11) 0.0200(12) 0.0160(10) 0.0010(9) 0.0043(9) -0.0039(9)
C2 0.0185(12) 0.0221(12) 0.0208(11) -0.0020(9) 0.0054(10) 0.0019(9)
C3 0.0209(12) 0.0309(14) 0.0148(10) -0.0036(9) 0.0059(10) -0.0033(10)
C4 0.0174(12) 0.0256(13) 0.0151(11) 0.0041(9) 0.0025(9) -0.0020(9)
C5 0.0190(12) 0.0180(12) 0.0214(12) 0.0016(9) 0.0055(10) -0.0022(9)
C6 0.0161(11) 0.0195(12) 0.0171(11) -0.0006(9) 0.0039(9) -0.0022(9)
C7 0.0179(12) 0.0207(12) 0.0189(11) 0.0006(9) 0.0060(9) 0.0010(9)
C8 0.0279(14) 0.0285(14) 0.0203(12) 0.0018(10) 0.0090(11) 0.0119(11)
C9 0.0332(14) 0.0248(13) 0.0175(11) -0.0048(10) 0.0067(11) 0.0073(11)
C10 0.0336(14) 0.0241(13) 0.0173(11) -0.0025(10) 0.0053(11) 0.0070(11)
C11 0.0245(13) 0.0252(13) 0.0145(11) 0.0037(9) 0.0033(10) 0.0033(10)
C12 0.0286(14) 0.0270(14) 0.0186(12) 0.0082(10) 0.0069(10) 0.0003(11)
C13 0.0239(13) 0.0240(13) 0.0239(12) 0.0065(10) 0.0068(11) -0.0015(10)
C14 0.0277(14) 0.0219(13) 0.0250(13) -0.0028(10) 0.0030(11) -0.0068(10)
C15 0.0196(13) 0.0308(14) 0.0334(14) 0.0035(11) 0.0088(11) 0.0009(11)
C16 0.0198(12) 0.0255(14) 0.0177(11) 0.0023(10) 0.0046(10) 0.0003(10)

loop_
_atom_type_symbol
_atom_type_description
_atom_type_scat_dispersion_real
_atom_type_scat_dispersion_imag
_atom_type_scat_source
C C 0.0033 0.0016 'International Tables Vol C Tables 4.2.6.8 and 6.1.1.4'
H H 0.0000 0.0000 'International Tables Vol C Tables 4.2.6.8 and 6.1.1.4'
N N 0.0061 0.0033 'International Tables Vol C Tables 4.2.6.8 and 6.1.1.4'
O O 0.0106 0.0060 'International Tables Vol C Tables 4.2.6.8 and 6.1.1.4'
Ni Ni 0.3393 1.1124 'International Tables Vol C Tables 4.2.6.8 and 6.1.1.4'

loop_
_geom_angle_atom_site_label_1
_geom_angle_atom_site_label_2
_geom_angle_atom_site_label_3
_geom_angle
_geom_angle_site_symmetry_1
_geom_angle_site_symmetry_3
_geom_angle_publ_flag
O1 Ni N1 89.89(7) . . ?
O1 Ni N4 84.73(7) . . ?
N1 Ni N4 165.26(7) . . ?
O1 Ni N2 173.13(7) . . ?
N1 Ni N2 95.67(7) . . ?
N4 Ni N2 88.90(7) . . ?
O1 Ni N3 91.80(7) . . ?
N1 Ni N3 98.99(8) . . ?
N4 Ni N3 94.90(8) . . ?
N2 Ni N3 91.31(8) . . ?
O1 Ni N4 88.65(7) . 3_666 ?
N1 Ni N4 86.04(8) . 3_666 ?
N4 Ni N4 80.13(8) . 3_666 ?
N2 Ni N4 87.72(7) . 3_666 ?
N3 Ni N4 174.95(7) . 3_666 ?
C1 O1 Ni 129.17(15) . . ?
C7 N1 C8 114.96(19) . . ?
C7 N1 Ni 122.94(15) . . ?
C8 N1 Ni 121.15(14) . . ?
C10 N2 C11 109.60(18) . . ?
C10 N2 Ni 121.03(15) . . ?
C11 N2 Ni 114.98(14) . . ?
C10 N2 H2A 107.8(17) . . ?
C11 N2 H2A 107.2(18) . . ?
Ni N2 H2A 94.0(18) . . ?
C14 N3 C15 107.33(19) . . ?
C14 N3 C13 106.31(18) . . ?
C15 N3 C13 108.63(18) . . ?
C14 N3 Ni 110.18(14) . . ?
C15 N3 Ni 110.59(14) . . ?
C13 N3 Ni 113.53(14) . . ?
C16 N4 Ni 135.54(17) . . ?
C16 N4 Ni 123.42(17) . 3_666 ?
Ni N4 Ni 99.87(8) . 3_666 ?
O2 N5 O3 122.5(2) . . ?
O2 N5 C4 118.4(2) . . ?
O3 N5 C4 119.09(19) . . ?
O1 C1 C2 118.8(2) . . ?
O1 C1 C6 124.0(2) . . ?
C2 C1 C6 117.2(2) . . ?
C3 C2 C1 121.7(2) . . ?
C3 C2 H2 119.1 . . ?
C1 C2 H2 119.1 . . ?
C2 C3 C4 119.5(2) . . ?
C2 C3 H3 120.2 . . ?
C4 C3 H3 120.2 . . ?
C5 C4 C3 120.9(2) . . ?
C5 C4 N5 120.2(2) . . ?
C3 C4 N5 118.9(2) . . ?
C4 C5 C6 120.9(2) . . ?
C4 C5 H5 119.6 . . ?
C6 C5 H5 119.6 . . ?
C5 C6 C1 119.6(2) . . ?
C5 C6 C7 117.1(2) . . ?
C1 C6 C7 123.3(2) . . ?
N1 C7 C6 128.2(2) . . ?
N1 C7 H7 115.9 . . ?
C6 C7 H7 115.9 . . ?
N1 C8 C9 114.4(2) . . ?
N1 C8 H8A 108.7 . . ?
C9 C8 H8A 108.7 . . ?
N1 C8 H8B 108.7 . . ?
C9 C8 H8B 108.7 . . ?
H8A C8 H8B 107.6 . . ?
C8 C9 C10 114.6(2) . . ?
C8 C9 H9A 108.6 . . ?
C10 C9 H9A 108.6 . . ?
C8 C9 H9B 108.6 . . ?
C10 C9 H9B 108.6 . . ?
H9A C9 H9B 107.6 . . ?
N2 C10 C9 113.91(19) . . ?
N2 C10 H10A 108.8 . . ?
C9 C10 H10A 108.8 . . ?
N2 C10 H10B 108.8 . . ?
C9 C10 H10B 108.8 . . ?
H10A C10 H10B 107.7 . . ?
N2 C11 C12 113.42(19) . . ?
N2 C11 H11A 108.9 . . ?
C12 C11 H11A 108.9 . . ?
N2 C11 H11B 108.9 . . ?
C12 C11 H11B 108.9 . . ?
H11A C11 H11B 107.7 . . ?
C11 C12 C13 115.57(19) . . ?
C11 C12 H12A 108.4 . . ?
C13 C12 H12A 108.4 . . ?
C11 C12 H12B 108.4 . . ?
C13 C12 H12B 108.4 . . ?
H12A C12 H12B 107.4 . . ?
N3 C13 C12 116.27(19) . . ?
N3 C13 H13A 108.2 . . ?
C12 C13 H13A 108.2 . . ?
N3 C13 H13B 108.2 . . ?
C12 C13 H13B 108.2 . . ?
H13A C13 H13B 107.4 . . ?
N3 C14 H14A 109.5 . . ?
N3 C14 H14B 109.5 . . ?
H14A C14 H14B 109.5 . . ?
N3 C14 H14C 109.5 . . ?
H14A C14 H14C 109.5 . . ?
H14B C14 H14C 109.5 . . ?
N3 C15 H15A 109.5 . . ?
N3 C15 H15B 109.5 . . ?
H15A C15 H15B 109.5 . . ?
N3 C15 H15C 109.5 . . ?
H15A C15 H15C 109.5 . . ?
H15B C15 H15C 109.5 . . ?
N4 C16 O4 178.9(3) . . ?

loop_
_geom_bond_atom_site_label_1
_geom_bond_atom_site_label_2
_geom_bond_distance
_geom_bond_site_symmetry_2
_geom_bond_publ_flag
Ni O1 2.0122(17) . ?
Ni N1 2.0776(19) . ?
Ni N4 2.1018(19) . ?
Ni N2 2.102(2) . ?
Ni N3 2.205(2) . ?
Ni N4 2.2434(19) 3_666 ?
O1 C1 1.276(3) . ?
O2 N5 1.232(3) . ?
O3 N5 1.239(3) . ?
O4 C16 1.199(3) . ?
N1 C7 1.277(3) . ?
N1 C8 1.480(3) . ?
N2 C10 1.483(3) . ?
N2 C11 1.487(3) . ?
N2 H2A 0.85(3) . ?
N3 C14 1.479(3) . ?
N3 C15 1.482(3) . ?
N3 C13 1.492(3) . ?
N4 C16 1.177(3) . ?
N4 Ni 2.2433(19) 3_666 ?
N5 C4 1.434(3) . ?
C1 C2 1.429(3) . ?
C1 C6 1.436(3) . ?
C2 C3 1.365(3) . ?
C2 H2 0.9500 . ?
C3 C4 1.397(3) . ?
C3 H3 0.9500 . ?
C4 C5 1.377(3) . ?
C5 C6 1.388(3) . ?
C5 H5 0.9500 . ?
C6 C7 1.455(3) . ?
C7 H7 0.9500 . ?
C8 C9 1.514(3) . ?
C8 H8A 0.9900 . ?
C8 H8B 0.9900 . ?
C9 C10 1.516(3) . ?
C9 H9A 0.9900 . ?
C9 H9B 0.9900 . ?
C10 H10A 0.9900 . ?
C10 H10B 0.9900 . ?
C11 C12 1.513(3) . ?
C11 H11A 0.9900 . ?
C11 H11B 0.9900 . ?
C12 C13 1.515(3) . ?
C12 H12A 0.9900 . ?
C12 H12B 0.9900 . ?
C13 H13A 0.9900 . ?
C13 H13B 0.9900 . ?
C14 H14A 0.9800 . ?
C14 H14B 0.9800 . ?
C14 H14C 0.9800 . ?
C15 H15A 0.9800 . ?
C15 H15B 0.9800 . ?
C15 H15C 0.9800 . ?
